data_8102564
loop_
_publ_author_name
'Xun Feng'
'Qing-Lei Meng'
'Xin-Ge Shi'
'Qian Sun'
'Li-Ya Wang'
'Zhong Li'

_publ_section_title
;
 Crystal structure of 4-hydroxypyridinium
 triaqua-bis(4-hydroxypyridine-2,6-dicarboxylato)neodymium(III)
 dihydrate, [C5H6NO][Nd(C7H3NO5)2(H2O)3] &#x00B7; 2H2O
;
_journal_issue 4
_journal_name_full 'Zeitschrift f\"ur Kristallographie - New Crystal Structures'
_journal_page_first 658
_journal_volume 224
_journal_year 2009
_chemical_formula_sum 'C19 H22 N3 Nd O16'
_chemical_formula_weight 692.64
_chemical_name_systematic
;
triaqua di-4-hydroxypyridine 2,6-dicarboxylate mono-neodymium(III), 
4-hydroxypyridine, dihydrate, 
[Nd(C~7~H~3~NO~5~)~2~(C~5~H~6~NO).3H~2~O].2H~2~O 
;
_space_group_IT_number 14
_symmetry_cell_setting monoclinic
_symmetry_space_group_name_Hall '-P 2ybc'
_symmetry_space_group_name_H-M 'P 1 21/c 1'
_atom_sites_solution_hydrogens geom
_atom_sites_solution_primary direct
_atom_sites_solution_secondary difmap
_audit_creation_method SHELXL-97
_cell_angle_alpha 90.00
_cell_angle_beta 92.927(2)
_cell_angle_gamma 90.00
_cell_formula_units_Z 4
_cell_length_a 11.3472(16)
_cell_length_b 10.8569(16)
_cell_length_c 19.514(3)
_cell_measurement_reflns_used 7152
_cell_measurement_temperature 296(2)
_cell_measurement_theta_max 28.21
_cell_measurement_theta_min 2.60
_cell_volume 2400.9(6)
_computing_cell_refinement 'Bruker SMART'
_computing_data_collection 'Bruker SMART'
_computing_data_reduction 'Bruker SAINT'
_computing_molecular_graphics 'Bruker SHELXTL'
_computing_publication_material 'Bruker SHELXTL'
_computing_structure_refinement 'SHELXL-97 (Sheldrick, 1997)'
_computing_structure_solution 'SHELXS-97 (Sheldrick, 1990)'
_diffrn_ambient_temperature 296(2)
_diffrn_measured_fraction_theta_full 0.999
_diffrn_measured_fraction_theta_max 0.999
_diffrn_measurement_device_type 'CCD area detector'
_diffrn_measurement_method 'phi and omega scans'
_diffrn_radiation_monochromator graphite
_diffrn_radiation_source 'fine-focus sealed tube'
_diffrn_radiation_type MoK\a
_diffrn_radiation_wavelength 0.71073
_diffrn_reflns_av_R_equivalents 0.0330
_diffrn_reflns_av_sigmaI/netI 0.0306
_diffrn_reflns_limit_h_max 13
_diffrn_reflns_limit_h_min -13
_diffrn_reflns_limit_k_max 13
_diffrn_reflns_limit_k_min -13
_diffrn_reflns_limit_l_max 22
_diffrn_reflns_limit_l_min -23
_diffrn_reflns_number 17222
_diffrn_reflns_theta_full 25.50
_diffrn_reflns_theta_max 25.50
_diffrn_reflns_theta_min 2.60
_exptl_absorpt_coefficient_mu 2.251
_exptl_absorpt_correction_T_max 0.7898
_exptl_absorpt_correction_T_min 0.6744
_exptl_absorpt_correction_type multi-scan
_exptl_absorpt_process_details sadabs
_exptl_crystal_colour pink
_exptl_crystal_density_diffrn 1.916
_exptl_crystal_density_method 'not measured'
_exptl_crystal_description block
_exptl_crystal_F_000 1380
_exptl_crystal_size_max 0.19
_exptl_crystal_size_mid 0.18
_exptl_crystal_size_min 0.11
_refine_diff_density_max 0.682
_refine_diff_density_min -0.593
_refine_diff_density_rms 0.081
_refine_ls_extinction_method none
_refine_ls_goodness_of_fit_ref 1.028
_refine_ls_hydrogen_treatment constr
_refine_ls_matrix_type full
_refine_ls_number_parameters 355
_refine_ls_number_reflns 4468
_refine_ls_number_restraints 0
_refine_ls_restrained_S_all 1.028
_refine_ls_R_factor_all 0.0294
_refine_ls_R_factor_gt 0.0224
_refine_ls_shift/su_max 0.003
_refine_ls_shift/su_mean 0.000
_refine_ls_structure_factor_coef Fsqd
_refine_ls_weighting_details 'calc w=1/[\s^2^(Fo^2^)+(0.0208P)^2^+2.1455P] where P=(Fo^2^+2Fc^2^)/3'
_refine_ls_weighting_scheme calc
_refine_ls_wR_factor_gt 0.0496
_refine_ls_wR_factor_ref 0.0530
_reflns_number_gt 3862
_reflns_number_total 4468
_reflns_threshold_expression >2sigma(I)
_cod_data_source_file 1267-2780.cff
_cod_data_source_block a
_cod_depositor_comments
;
The following automatic conversions were performed:
'_symmetry_cell_setting' value 'Monoclinic' changed to 'monoclinic'
according to '/home/saulius/struct/CIF-dictionaries/cif_core.dic'
dictionary named 'cif_core.dic' version 2.4.1 from 2010-06-29.

Automatic conversion script
Id: cif_fix_enum 1555 2011-01-17 13:19:09Z saulius 
;
_cod_original_sg_symbol_H-M P2(1)/c
_cod_database_code 8102564

loop_
_symmetry_equiv_pos_as_xyz
'x, y, z'
'-x, y+1/2, -z+1/2'
'-x, -y, -z'
'x, -y-1/2, z-1/2'

loop_
_atom_site_label
_atom_site_type_symbol
_atom_site_fract_x
_atom_site_fract_y
_atom_site_fract_z
_atom_site_U_iso_or_equiv
_atom_site_adp_type
_atom_site_occupancy
_atom_site_symmetry_multiplicity
_atom_site_calc_flag
_atom_site_refinement_flags
_atom_site_disorder_assembly
_atom_site_disorder_group
Nd1 Nd 0.261859(12) 0.796769(13) 0.853501(8) 0.01721(6) Uani 1 1 d . . .
O1 O 0.21845(17) 0.62995(18) 0.93723(11) 0.0261(5) Uani 1 1 d . . .
O2 O 0.12961(19) 0.5566(2) 1.02798(12) 0.0347(6) Uani 1 1 d . . .
O3 O -0.20535(18) 0.86708(19) 1.04564(11) 0.0293(5) Uani 1 1 d . . .
H3 H -0.2399 0.9317 1.0364 0.044 Uiso 1 1 calc R . .
O4 O -0.03585(19) 1.0820(2) 0.83594(11) 0.0332(5) Uani 1 1 d . . .
O5 O 0.12001(17) 0.96336(19) 0.81949(10) 0.0261(5) Uani 1 1 d . . .
O6 O 0.38674(17) 0.62954(19) 0.80883(10) 0.0262(5) Uani 1 1 d . . .
O7 O 0.54579(19) 0.5093(2) 0.81271(12) 0.0372(6) Uani 1 1 d . . .
O8 O 0.6894(2) 0.5875(2) 1.06704(11) 0.0376(6) Uani 1 1 d . . .
H8 H 0.7235 0.5278 1.0516 0.056 Uiso 1 1 calc R . .
O9 O 0.41212(18) 0.95440(19) 1.05763(10) 0.0274(5) Uani 1 1 d . . .
O10 O 0.30991(16) 0.91878(17) 0.95868(10) 0.0224(4) Uani 1 1 d . . .
O11 O 0.3330(2) 0.4974(2) 0.70102(11) 0.0326(5) Uani 1 1 d . . .
H11 H 0.3435 0.5377 0.7364 0.049 Uiso 1 1 calc R . .
O12 O 0.11586(19) 0.6553(2) 0.79358(11) 0.0358(6) Uani 1 1 d . . .
H1W H 0.0749 0.6097 0.8167 0.054 Uiso 1 1 d R . .
H2W H 0.0966 0.6498 0.7521 0.054 Uiso 1 1 d R . .
O13 O 0.2765(2) 0.8453(2) 0.72667(11) 0.0365(6) Uani 1 1 d . . .
H3W H 0.2590 0.7950 0.6957 0.055 Uiso 1 1 d R . .
H4W H 0.3249 0.8965 0.7145 0.055 Uiso 1 1 d R . .
O14 O 0.41086(19) 0.9680(2) 0.83253(11) 0.0371(6) Uani 1 1 d . . .
H5W H 0.4353 0.9830 0.7942 0.056 Uiso 1 1 d R . .
H6W H 0.4537 0.9997 0.8633 0.056 Uiso 1 1 d R . .
O15 O 0.7701(2) 0.2040(2) 0.88129(13) 0.0409(6) Uani 1 1 d . . .
H7W H 0.7049 0.1691 0.8817 0.061 Uiso 1 1 d R . .
H8W H 0.8244 0.1526 0.8809 0.061 Uiso 1 1 d R . .
O16 O 0.0272(2) 0.5307(3) 0.15194(14) 0.0575(8) Uani 1 1 d . . .
H9W H 0.0599 0.5438 0.1154 0.086 Uiso 1 1 d R . .
H10W H 0.0505 0.5325 0.1941 0.086 Uiso 1 1 d R . .
N1 N 0.0723(2) 0.8144(2) 0.92058(12) 0.0183(5) Uani 1 1 d . . .
N2 N 0.44805(19) 0.7354(2) 0.92569(12) 0.0181(5) Uani 1 1 d . . .
N3 N 0.1975(3) 0.1624(3) 0.74175(17) 0.0412(7) Uani 1 1 d . . .
H3A H 0.1687 0.0910 0.7501 0.049 Uiso 1 1 calc R . .
C1 C 0.0501(2) 0.7360(3) 0.97188(15) 0.0198(6) Uani 1 1 d . . .
C2 C -0.0440(2) 0.7497(3) 1.01315(15) 0.0227(6) Uani 1 1 d . . .
H2 H -0.0580 0.6922 1.0471 0.027 Uiso 1 1 calc R . .
C3 C -0.1179(2) 0.8513(3) 1.00293(15) 0.0205(6) Uani 1 1 d . . .
C4 C -0.0961(2) 0.9317(3) 0.94967(15) 0.0202(6) Uani 1 1 d . . .
H4 H -0.1447 0.9994 0.9411 0.024 Uiso 1 1 calc R . .
C5 C -0.0017(2) 0.9101(2) 0.90961(14) 0.0175(6) Uani 1 1 d . . .
C6 C 0.1380(2) 0.6321(3) 0.98157(15) 0.0223(6) Uani 1 1 d . . .
C7 C 0.0287(3) 0.9923(3) 0.85068(15) 0.0230(6) Uani 1 1 d . . .
C8 C 0.5115(2) 0.6369(3) 0.90938(14) 0.0191(6) Uani 1 1 d . . .
C9 C 0.5958(2) 0.5830(3) 0.95362(15) 0.0225(6) Uani 1 1 d . . .
H9 H 0.6387 0.5150 0.9402 0.027 Uiso 1 1 calc R . .
C10 C 0.6144(3) 0.6337(3) 1.01871(16) 0.0254(7) Uani 1 1 d . . .
C11 C 0.5506(3) 0.7383(3) 1.03577(15) 0.0238(6) Uani 1 1 d . . .
H11A H 0.5630 0.7756 1.0784 0.029 Uiso 1 1 calc R . .
C12 C 0.4688(2) 0.7851(2) 0.98814(15) 0.0190(6) Uani 1 1 d . . .
C13 C 0.4817(3) 0.5863(3) 0.83810(15) 0.0232(6) Uani 1 1 d . . .
C14 C 0.3928(2) 0.8955(3) 1.00398(15) 0.0201(6) Uani 1 1 d . . .
C15 C 0.2112(4) 0.2434(4) 0.7924(2) 0.0496(10) Uani 1 1 d . . .
H15 H 0.1897 0.2221 0.8362 0.060 Uiso 1 1 calc R . .
C16 C 0.2563(3) 0.3572(3) 0.78121(18) 0.0437(9) Uani 1 1 d . . .
H16 H 0.2655 0.4136 0.8170 0.052 Uiso 1 1 calc R . .
C17 C 0.2885(3) 0.3881(3) 0.71588(16) 0.0272(7) Uani 1 1 d . . .
C18 C 0.2747(3) 0.3005(3) 0.66356(17) 0.0305(7) Uani 1 1 d . . .
H18 H 0.2976 0.3182 0.6195 0.037 Uiso 1 1 calc R . .
C19 C 0.2273(3) 0.1892(3) 0.6780(2) 0.0383(8) Uani 1 1 d . . .
H19 H 0.2155 0.1311 0.6433 0.046 Uiso 1 1 calc R . .

loop_
_atom_site_aniso_label
_atom_site_aniso_U_11
_atom_site_aniso_U_22
_atom_site_aniso_U_33
_atom_site_aniso_U_23
_atom_site_aniso_U_13
_atom_site_aniso_U_12
Nd1 0.01636(9) 0.01844(9) 0.01692(9) -0.00049(6) 0.00187(5) 0.00270(6)
O1 0.0244(11) 0.0223(11) 0.0323(12) 0.0041(9) 0.0099(9) 0.0079(9)
O2 0.0350(13) 0.0292(12) 0.0409(14) 0.0163(11) 0.0128(11) 0.0113(10)
O3 0.0285(12) 0.0279(12) 0.0331(13) 0.0083(10) 0.0165(10) 0.0121(9)
O4 0.0346(12) 0.0360(13) 0.0299(13) 0.0140(10) 0.0089(10) 0.0177(10)
O5 0.0238(11) 0.0290(12) 0.0264(12) 0.0084(9) 0.0093(9) 0.0065(9)
O6 0.0231(11) 0.0293(12) 0.0258(12) -0.0091(9) -0.0033(9) 0.0074(9)
O7 0.0353(13) 0.0434(14) 0.0327(13) -0.0160(11) -0.0012(10) 0.0212(11)
O8 0.0486(15) 0.0345(14) 0.0282(13) -0.0058(10) -0.0120(11) 0.0235(11)
O9 0.0307(12) 0.0311(12) 0.0202(11) -0.0080(10) -0.0006(9) 0.0060(9)
O10 0.0221(11) 0.0226(11) 0.0223(11) -0.0033(8) -0.0005(8) 0.0088(8)
O11 0.0432(14) 0.0308(12) 0.0243(12) -0.0026(10) 0.0053(10) -0.0050(11)
O12 0.0368(13) 0.0446(14) 0.0258(12) -0.0031(11) -0.0011(10) -0.0171(11)
O13 0.0449(14) 0.0395(13) 0.0258(12) -0.0048(11) 0.0088(10) -0.0125(11)
O14 0.0360(13) 0.0468(14) 0.0283(13) 0.0041(11) 0.0006(10) -0.0146(11)
O15 0.0413(14) 0.0402(14) 0.0416(14) 0.0074(12) 0.0048(11) 0.0095(11)
O16 0.0645(18) 0.0652(19) 0.0439(16) 0.0145(14) 0.0139(14) -0.0090(15)
N1 0.0184(12) 0.0180(12) 0.0187(12) 0.0019(10) 0.0017(9) 0.0030(9)
N2 0.0175(12) 0.0188(12) 0.0183(13) -0.0026(10) 0.0024(9) 0.0025(9)
N3 0.0397(17) 0.0324(16) 0.052(2) 0.0083(15) 0.0086(15) -0.0046(13)
C1 0.0191(14) 0.0174(14) 0.0230(16) 0.0006(12) 0.0018(11) 0.0016(11)
C2 0.0236(15) 0.0225(14) 0.0223(16) 0.0061(13) 0.0050(12) 0.0020(12)
C3 0.0196(15) 0.0208(15) 0.0212(15) -0.0022(12) 0.0027(12) 0.0021(12)
C4 0.0195(15) 0.0176(14) 0.0235(16) 0.0007(12) 0.0011(12) 0.0059(11)
C5 0.0182(14) 0.0186(14) 0.0155(14) -0.0017(11) -0.0006(11) 0.0024(11)
C6 0.0206(15) 0.0209(16) 0.0255(16) 0.0004(13) 0.0033(12) 0.0019(12)
C7 0.0216(15) 0.0241(16) 0.0231(16) 0.0007(13) -0.0001(12) 0.0013(13)
C8 0.0165(14) 0.0205(15) 0.0206(15) -0.0016(12) 0.0028(11) 0.0010(11)
C9 0.0227(15) 0.0192(15) 0.0259(16) -0.0024(12) 0.0031(12) 0.0053(12)
C10 0.0256(16) 0.0247(16) 0.0256(17) 0.0029(13) -0.0008(13) 0.0063(13)
C11 0.0262(16) 0.0251(15) 0.0199(15) -0.0029(13) -0.0021(12) 0.0042(13)
C12 0.0172(14) 0.0186(14) 0.0213(15) -0.0022(12) 0.0022(11) 0.0010(11)
C13 0.0215(15) 0.0236(16) 0.0247(16) -0.0029(13) 0.0023(12) 0.0019(13)
C14 0.0197(15) 0.0198(14) 0.0214(16) -0.0002(13) 0.0056(12) 0.0020(12)
C15 0.062(3) 0.058(3) 0.029(2) 0.0132(19) 0.0071(18) -0.008(2)
C16 0.060(2) 0.045(2) 0.0262(19) -0.0004(17) 0.0051(17) -0.0097(19)
C17 0.0258(16) 0.0306(17) 0.0249(17) 0.0039(14) -0.0013(13) 0.0000(14)
C18 0.0328(17) 0.0333(18) 0.0255(17) 0.0042(14) 0.0032(13) 0.0028(14)
C19 0.039(2) 0.034(2) 0.043(2) -0.0043(17) 0.0038(16) 0.0001(15)

loop_
_atom_type_symbol
_atom_type_description
_atom_type_scat_dispersion_real
_atom_type_scat_dispersion_imag
_atom_type_scat_source
C C 0.0033 0.0016 'International Tables Vol C Tables 4.2.6.8 and 6.1.1.4'
H H 0.0000 0.0000 'International Tables Vol C Tables 4.2.6.8 and 6.1.1.4'
N N 0.0061 0.0033 'International Tables Vol C Tables 4.2.6.8 and 6.1.1.4'
O O 0.0106 0.0060 'International Tables Vol C Tables 4.2.6.8 and 6.1.1.4'
Nd Nd -0.1943 3.0179 'International Tables Vol C Tables 4.2.6.8 and 6.1.1.4'

loop_
_geom_angle_atom_site_label_1
_geom_angle_atom_site_label_2
_geom_angle_atom_site_label_3
_geom_angle
_geom_angle_site_symmetry_1
_geom_angle_site_symmetry_3
_geom_angle_publ_flag
O10 Nd1 O6 125.07(6) . . ?
O10 Nd1 O5 86.81(6) . . ?
O6 Nd1 O5 144.01(7) . . ?
O10 Nd1 O12 145.71(7) . . ?
O6 Nd1 O12 76.35(7) . . ?
O5 Nd1 O12 85.28(8) . . ?
O10 Nd1 O1 83.60(7) . . ?
O6 Nd1 O1 80.53(7) . . ?
O5 Nd1 O1 123.60(6) . . ?
O12 Nd1 O1 73.37(7) . . ?
O10 Nd1 O13 132.21(7) . . ?
O6 Nd1 O13 75.15(7) . . ?
O5 Nd1 O13 70.34(7) . . ?
O12 Nd1 O13 75.37(7) . . ?
O1 Nd1 O13 144.01(7) . . ?
O10 Nd1 O14 68.00(7) . . ?
O6 Nd1 O14 94.66(7) . . ?
O5 Nd1 O14 81.55(7) . . ?
O12 Nd1 O14 142.86(7) . . ?
O1 Nd1 O14 141.52(7) . . ?
O13 Nd1 O14 67.51(7) . . ?
O10 Nd1 N2 62.89(7) . . ?
O6 Nd1 N2 62.31(7) . . ?
O5 Nd1 N2 146.92(7) . . ?
O12 Nd1 N2 127.12(7) . . ?
O1 Nd1 N2 68.79(7) . . ?
O13 Nd1 N2 119.65(7) . . ?
O14 Nd1 N2 75.18(7) . . ?
O10 Nd1 N1 72.20(7) . . ?
O6 Nd1 N1 137.39(7) . . ?
O5 Nd1 N1 62.42(7) . . ?
O12 Nd1 N1 74.57(7) . . ?
O1 Nd1 N1 61.72(7) . . ?
O13 Nd1 N1 125.14(7) . . ?
O14 Nd1 N1 126.97(7) . . ?
N2 Nd1 N1 115.13(7) . . ?
C6 O1 Nd1 126.47(17) . . ?
C3 O3 H3 109.5 . . ?
C7 O5 Nd1 125.85(18) . . ?
C13 O6 Nd1 126.28(18) . . ?
C10 O8 H8 109.5 . . ?
C14 O10 Nd1 126.01(17) . . ?
C17 O11 H11 109.5 . . ?
Nd1 O12 H1W 119.2 . . ?
Nd1 O12 H2W 129.4 . . ?
H1W O12 H2W 111.2 . . ?
Nd1 O13 H3W 123.1 . . ?
Nd1 O13 H4W 119.8 . . ?
H3W O13 H4W 111.8 . . ?
Nd1 O14 H5W 122.8 . . ?
Nd1 O14 H6W 123.6 . . ?
H5W O14 H6W 111.3 . . ?
H7W O15 H8W 110.8 . . ?
H9W O16 H10W 133.8 . . ?
C5 N1 C1 117.8(2) . . ?
C5 N1 Nd1 120.40(18) . . ?
C1 N1 Nd1 121.49(17) . . ?
C8 N2 C12 117.8(2) . . ?
C8 N2 Nd1 121.01(18) . . ?
C12 N2 Nd1 119.69(17) . . ?
C15 N3 C19 121.5(3) . . ?
C15 N3 H3A 119.2 . . ?
C19 N3 H3A 119.2 . . ?
N1 C1 C2 123.1(3) . . ?
N1 C1 C6 114.6(2) . . ?
C2 C1 C6 122.3(3) . . ?
C1 C2 C3 118.7(3) . . ?
C1 C2 H2 120.7 . . ?
C3 C2 H2 120.7 . . ?
O3 C3 C4 123.5(2) . . ?
O3 C3 C2 118.1(3) . . ?
C4 C3 C2 118.4(3) . . ?
C5 C4 C3 119.4(3) . . ?
C5 C4 H4 120.3 . . ?
C3 C4 H4 120.3 . . ?
N1 C5 C4 122.5(3) . . ?
N1 C5 C7 114.4(2) . . ?
C4 C5 C7 123.1(2) . . ?
O2 C6 O1 124.6(3) . . ?
O2 C6 C1 120.9(3) . . ?
O1 C6 C1 114.5(2) . . ?
O4 C7 O5 124.7(3) . . ?
O4 C7 C5 119.0(3) . . ?
O5 C7 C5 116.3(2) . . ?
N2 C8 C9 123.6(3) . . ?
N2 C8 C13 114.2(2) . . ?
C9 C8 C13 122.2(2) . . ?
C8 C9 C10 118.0(3) . . ?
C8 C9 H9 121.0 . . ?
C10 C9 H9 121.0 . . ?
O8 C10 C9 123.9(3) . . ?
O8 C10 C11 117.2(3) . . ?
C9 C10 C11 118.9(3) . . ?
C12 C11 C10 118.6(3) . . ?
C12 C11 H11A 120.7 . . ?
C10 C11 H11A 120.7 . . ?
N2 C12 C11 123.1(3) . . ?
N2 C12 C14 115.3(2) . . ?
C11 C12 C14 121.6(3) . . ?
O7 C13 O6 124.8(3) . . ?
O7 C13 C8 120.5(3) . . ?
O6 C13 C8 114.8(2) . . ?
O9 C14 O10 125.0(3) . . ?
O9 C14 C12 120.2(2) . . ?
O10 C14 C12 114.8(2) . . ?
N3 C15 C16 120.9(3) . . ?
N3 C15 H15 119.5 . . ?
C16 C15 H15 119.5 . . ?
C15 C16 C17 119.2(3) . . ?
C15 C16 H16 120.4 . . ?
C17 C16 H16 120.4 . . ?
O11 C17 C16 122.6(3) . . ?
O11 C17 C18 118.6(3) . . ?
C16 C17 C18 118.8(3) . . ?
C19 C18 C17 119.0(3) . . ?
C19 C18 H18 120.5 . . ?
C17 C18 H18 120.5 . . ?
N3 C19 C18 120.5(3) . . ?
N3 C19 H19 119.7 . . ?
C18 C19 H19 119.7 . . ?

loop_
_geom_bond_atom_site_label_1
_geom_bond_atom_site_label_2
_geom_bond_distance
_geom_bond_site_symmetry_2
_geom_bond_publ_flag
Nd1 O10 2.4800(19) . ?
Nd1 O6 2.4880(19) . ?
Nd1 O5 2.4887(19) . ?
Nd1 O12 2.505(2) . ?
Nd1 O1 2.505(2) . ?
Nd1 O13 2.544(2) . ?
Nd1 O14 2.560(2) . ?
Nd1 N2 2.567(2) . ?
Nd1 N1 2.581(2) . ?
O1 C6 1.289(3) . ?
O2 C6 1.228(3) . ?
O3 C3 1.339(3) . ?
O3 H3 0.8200 . ?
O4 C7 1.243(3) . ?
O5 C7 1.267(3) . ?
O6 C13 1.282(3) . ?
O7 C13 1.229(3) . ?
O8 C10 1.336(3) . ?
O8 H8 0.8200 . ?
O9 C14 1.237(3) . ?
O10 C14 1.282(3) . ?
O11 C17 1.328(4) . ?
O11 H11 0.8200 . ?
O12 H1W 0.8286 . ?
O12 H2W 0.8288 . ?
O13 H3W 0.8316 . ?
O13 H4W 0.8242 . ?
O14 H5W 0.8273 . ?
O14 H6W 0.8282 . ?
O15 H7W 0.8318 . ?
O15 H8W 0.8312 . ?
O16 H9W 0.8320 . ?
O16 H10W 0.8509 . ?
N1 C5 1.346(3) . ?
N1 C1 1.348(4) . ?
N2 C8 1.337(3) . ?
N2 C12 1.342(4) . ?
N3 C15 1.327(5) . ?
N3 C19 1.338(5) . ?
N3 H3A 0.8600 . ?
C1 C2 1.378(4) . ?
C1 C6 1.512(4) . ?
C2 C3 1.394(4) . ?
C2 H2 0.9300 . ?
C3 C4 1.389(4) . ?
C4 C5 1.378(4) . ?
C4 H4 0.9300 . ?
C5 C7 1.510(4) . ?
C8 C9 1.385(4) . ?
C8 C13 1.517(4) . ?
C9 C10 1.391(4) . ?
C9 H9 0.9300 . ?
C10 C11 1.396(4) . ?
C11 C12 1.376(4) . ?
C11 H11A 0.9300 . ?
C12 C14 1.518(4) . ?
C15 C16 1.359(5) . ?
C15 H15 0.9300 . ?
C16 C17 1.385(5) . ?
C16 H16 0.9300 . ?
C17 C18 1.398(4) . ?
C18 C19 1.358(5) . ?
C18 H18 0.9300 . ?
C19 H19 0.9300 . ?

loop_
_geom_hbond_atom_site_label_D
_geom_hbond_atom_site_label_H
_geom_hbond_atom_site_label_A
_geom_hbond_distance_DH
_geom_hbond_distance_HA
_geom_hbond_distance_DA
_geom_hbond_angle_DHA
_geom_hbond_site_symmetry_A
N3 H3A O5 0.86 2.03 2.807(4) 149.2 1_545
O16 H10W O5 0.85 2.53 3.384(4) 179.7 4_575
O16 H9W O2 0.83 1.92 2.751(3) 173.8 1_554
O15 H8W O4 0.83 2.00 2.754(3) 149.8 1_645
O15 H7W O11 0.83 2.49 2.964(3) 117.3 2_646
O15 H7W O9 0.83 2.26 2.984(3) 145.2 3_667
O14 H6W O9 0.83 2.17 2.983(3) 167.4 3_677
O14 H5W O11 0.83 2.63 3.029(3) 111.1 2_656
O14 H5W O7 0.83 2.13 2.936(3) 165.6 2_656
O13 H4W O7 0.82 2.00 2.825(3) 174.7 2_656
O13 H3W O15 0.83 1.81 2.638(3) 170.7 2_656
O12 H2W O4 0.83 1.96 2.759(3) 160.9 2_546
O12 H1W O16 0.83 2.03 2.832(3) 163.4 3_566
O11 H11 O6 0.82 1.78 2.593(3) 171.8 .
O8 H8 O2 0.82 2.51 3.239(3) 148.9 3_667
O8 H8 O1 0.82 1.84 2.585(3) 149.7 3_667
O3 H3 O10 0.82 1.81 2.610(3) 164.0 3_577

loop_
_geom_torsion_atom_site_label_1
_geom_torsion_atom_site_label_2
_geom_torsion_atom_site_label_3
_geom_torsion_atom_site_label_4
_geom_torsion
_geom_torsion_site_symmetry_1
_geom_torsion_site_symmetry_2
_geom_torsion_site_symmetry_3
_geom_torsion_site_symmetry_4
_geom_torsion_publ_flag
O10 Nd1 O1 C6 62.8(2) . . . . ?
O6 Nd1 O1 C6 -170.0(2) . . . . ?
O5 Nd1 O1 C6 -19.1(3) . . . . ?
O12 Nd1 O1 C6 -91.5(2) . . . . ?
O13 Nd1 O1 C6 -122.2(2) . . . . ?
O14 Nd1 O1 C6 104.5(2) . . . . ?
N2 Nd1 O1 C6 126.1(2) . . . . ?
N1 Nd1 O1 C6 -10.4(2) . . . . ?
O10 Nd1 O5 C7 -64.6(2) . . . . ?
O6 Nd1 O5 C7 140.9(2) . . . . ?
O12 Nd1 O5 C7 82.0(2) . . . . ?
O1 Nd1 O5 C7 15.5(3) . . . . ?
O13 Nd1 O5 C7 158.1(2) . . . . ?
O14 Nd1 O5 C7 -132.8(2) . . . . ?
N2 Nd1 O5 C7 -87.4(3) . . . . ?
N1 Nd1 O5 C7 6.9(2) . . . . ?
O10 Nd1 O6 C13 5.0(3) . . . . ?
O5 Nd1 O6 C13 153.3(2) . . . . ?
O12 Nd1 O6 C13 -145.3(2) . . . . ?
O1 Nd1 O6 C13 -70.2(2) . . . . ?
O13 Nd1 O6 C13 136.5(2) . . . . ?
O14 Nd1 O6 C13 71.3(2) . . . . ?
N2 Nd1 O6 C13 0.7(2) . . . . ?
N1 Nd1 O6 C13 -97.2(2) . . . . ?
O6 Nd1 O10 C14 -10.7(2) . . . . ?
O5 Nd1 O10 C14 -172.7(2) . . . . ?
O12 Nd1 O10 C14 110.5(2) . . . . ?
O1 Nd1 O10 C14 63.0(2) . . . . ?
O13 Nd1 O10 C14 -113.0(2) . . . . ?
O14 Nd1 O10 C14 -90.5(2) . . . . ?
N2 Nd1 O10 C14 -6.4(2) . . . . ?
N1 Nd1 O10 C14 125.3(2) . . . . ?
O10 Nd1 N1 C5 88.8(2) . . . . ?
O6 Nd1 N1 C5 -148.32(18) . . . . ?
O5 Nd1 N1 C5 -7.01(19) . . . . ?
O12 Nd1 N1 C5 -99.8(2) . . . . ?
O1 Nd1 N1 C5 -178.9(2) . . . . ?
O13 Nd1 N1 C5 -40.7(2) . . . . ?
O14 Nd1 N1 C5 46.1(2) . . . . ?
N2 Nd1 N1 C5 136.04(19) . . . . ?
O10 Nd1 N1 C1 -84.6(2) . . . . ?
O6 Nd1 N1 C1 38.2(3) . . . . ?
O5 Nd1 N1 C1 179.5(2) . . . . ?
O12 Nd1 N1 C1 86.8(2) . . . . ?
O1 Nd1 N1 C1 7.7(2) . . . . ?
O13 Nd1 N1 C1 145.8(2) . . . . ?
O14 Nd1 N1 C1 -127.4(2) . . . . ?
N2 Nd1 N1 C1 -37.4(2) . . . . ?
O10 Nd1 N2 C8 175.7(2) . . . . ?
O6 Nd1 N2 C8 -8.20(19) . . . . ?
O5 Nd1 N2 C8 -158.50(18) . . . . ?
O12 Nd1 N2 C8 34.8(2) . . . . ?
O1 Nd1 N2 C8 82.0(2) . . . . ?
O13 Nd1 N2 C8 -59.0(2) . . . . ?
O14 Nd1 N2 C8 -111.7(2) . . . . ?
N1 Nd1 N2 C8 124.0(2) . . . . ?
O10 Nd1 N2 C12 10.17(19) . . . . ?
O6 Nd1 N2 C12 -173.8(2) . . . . ?
O5 Nd1 N2 C12 35.9(3) . . . . ?
O12 Nd1 N2 C12 -130.8(2) . . . . ?
O1 Nd1 N2 C12 -83.5(2) . . . . ?
O13 Nd1 N2 C12 135.4(2) . . . . ?
O14 Nd1 N2 C12 82.7(2) . . . . ?
N1 Nd1 N2 C12 -41.6(2) . . . . ?
C5 N1 C1 C2 -0.1(4) . . . . ?
Nd1 N1 C1 C2 173.5(2) . . . . ?
C5 N1 C1 C6 -179.2(2) . . . . ?
Nd1 N1 C1 C6 -5.6(3) . . . . ?
N1 C1 C2 C3 -2.0(4) . . . . ?
C6 C1 C2 C3 177.0(3) . . . . ?
C1 C2 C3 O3 -176.6(3) . . . . ?
C1 C2 C3 C4 2.6(4) . . . . ?
O3 C3 C4 C5 178.0(3) . . . . ?
C2 C3 C4 C5 -1.1(4) . . . . ?
C1 N1 C5 C4 1.7(4) . . . . ?
Nd1 N1 C5 C4 -172.0(2) . . . . ?
C1 N1 C5 C7 -179.3(2) . . . . ?
Nd1 N1 C5 C7 7.1(3) . . . . ?
C3 C4 C5 N1 -1.1(4) . . . . ?
C3 C4 C5 C7 180.0(3) . . . . ?
Nd1 O1 C6 O2 -169.5(2) . . . . ?
Nd1 O1 C6 C1 11.5(3) . . . . ?
N1 C1 C6 O2 177.7(3) . . . . ?
C2 C1 C6 O2 -1.4(4) . . . . ?
N1 C1 C6 O1 -3.2(4) . . . . ?
C2 C1 C6 O1 177.7(3) . . . . ?
Nd1 O5 C7 O4 174.1(2) . . . . ?
Nd1 O5 C7 C5 -6.1(4) . . . . ?
N1 C5 C7 O4 178.8(3) . . . . ?
C4 C5 C7 O4 -2.2(4) . . . . ?
N1 C5 C7 O5 -1.0(4) . . . . ?
C4 C5 C7 O5 178.0(3) . . . . ?
C12 N2 C8 C9 0.8(4) . . . . ?
Nd1 N2 C8 C9 -165.0(2) . . . . ?
C12 N2 C8 C13 179.6(2) . . . . ?
Nd1 N2 C8 C13 13.8(3) . . . . ?
N2 C8 C9 C10 0.6(4) . . . . ?
C13 C8 C9 C10 -178.0(3) . . . . ?
C8 C9 C10 O8 177.2(3) . . . . ?
C8 C9 C10 C11 -2.0(4) . . . . ?
O8 C10 C11 C12 -177.2(3) . . . . ?
C9 C10 C11 C12 2.0(4) . . . . ?
C8 N2 C12 C11 -0.9(4) . . . . ?
Nd1 N2 C12 C11 165.1(2) . . . . ?
C8 N2 C12 C14 -179.1(2) . . . . ?
Nd1 N2 C12 C14 -13.1(3) . . . . ?
C10 C11 C12 N2 -0.5(5) . . . . ?
C10 C11 C12 C14 177.6(3) . . . . ?
Nd1 O6 C13 O7 -175.0(2) . . . . ?
Nd1 O6 C13 C8 5.6(4) . . . . ?
N2 C8 C13 O7 168.2(3) . . . . ?
C9 C8 C13 O7 -13.1(4) . . . . ?
N2 C8 C13 O6 -12.4(4) . . . . ?
C9 C8 C13 O6 166.4(3) . . . . ?
Nd1 O10 C14 O9 -176.7(2) . . . . ?
Nd1 O10 C14 C12 2.4(3) . . . . ?
N2 C12 C14 O9 -173.6(3) . . . . ?
C11 C12 C14 O9 8.1(4) . . . . ?
2 C12 C14 O10 7.3(4) . . . . ?
C11 C12 C14 O10 -171.0(3) . . . . ?
C19 N3 C15 C16 0.0(6) . . . . ?
N3 C15 C16 C17 -0.2(6) . . . . ?
C15 C16 C17 O11 179.9(3) . . . . ?
C15 C16 C17 C18 -0.7(5) . . . . ?
O11 C17 C18 C19 -178.9(3) . . . . ?
C16 C17 C18 C19 1.7(5) . . . . ?
C15 N3 C19 C18 1.0(5) . . . . ?
C17 C18 C19 N3 -1.9(5) . . . . ?
